data_4508217
loop_
_publ_author_name
'Bia\/lek, Micha\/l J.'
'Zar\;eba, Jan K.'
'Janczak, Jan'
'Zo\'n, Jerzy'

_publ_section_title
;
 Chains, Layers, Channels, and More: Supramolecular Chemistry of Potent
 Diphosphonic Tectons with Tuned Flexibility. The Generation of
 Pseudopolymorphs, Polymorphs, and Adducts
;
_journal_issue 9
_journal_name_full 'Crystal Growth &amp; Design'
_journal_page_first 4039
_journal_paper_doi 10.1021/cg400859e
_journal_volume 13
_journal_year 2013
_chemical_formula_moiety 'C12 H13 O6 P2, C7 H11 N2, H2 O'
_chemical_formula_sum 'C19 H26 N2 O7 P2'
_chemical_formula_weight 456.36
_chemical_name_systematic
; 
 ? 
;
_space_group_IT_number 15
_symmetry_cell_setting monoclinic
_symmetry_space_group_name_Hall '-C 2yc'
_symmetry_space_group_name_H-M 'C 1 2/c 1'
_atom_sites_solution_hydrogens geom
_atom_sites_solution_primary direct
_atom_sites_solution_secondary difmap
_audit_creation_method SHELXL-97
_cell_angle_alpha 90.00
_cell_angle_beta 113.810(10)
_cell_angle_gamma 90.00
_cell_formula_units_Z 4
_cell_length_a 15.778(2)
_cell_length_b 17.252(2)
_cell_length_c 8.2767(9)
_cell_measurement_reflns_used 682
_cell_measurement_temperature 295(2)
_cell_measurement_theta_max 28.5
_cell_measurement_theta_min 2.75
_cell_volume 2061.2(4)
_computing_cell_refinement
;
Oxford Diffraction Poland (2008). CrysAlis Red, Version 171.32.6
;
_computing_data_collection
;
Oxford Diffraction Poland (2008). CrysAlis CCD, Version 171.32.6
;
_computing_data_reduction
;
Oxford Diffraction Poland (2008). CrysAlis Red, Version 171.32.6
;
_computing_molecular_graphics
;
Brandenburg & Putz (2006). Diamond 3.0. Crystal and Molecular
Structure Visualisation, University of Bonn, Germany
;
_computing_publication_material 'SHELXL-97 (Sheldrick, 1997)'
_computing_structure_refinement 'SHELXL-97 (Sheldrick, 1997)'
_computing_structure_solution 'SHELXS-97 (Sheldrick, 1990)'
_diffrn_ambient_temperature 295(2)
_diffrn_detector_area_resol_mean '1024x1024 with blocks 2x2'
_diffrn_measured_fraction_theta_full 0.995
_diffrn_measured_fraction_theta_max 0.934
_diffrn_measurement_device_type 'KUMA KM-4 with CCD detector'
_diffrn_measurement_method \w-scan
_diffrn_radiation_monochromator graphite
_diffrn_radiation_source 'fine-focus sealed tube'
_diffrn_radiation_type MoK\a
_diffrn_radiation_wavelength 0.71073
_diffrn_reflns_av_R_equivalents 0.0961
_diffrn_reflns_av_sigmaI/netI 0.1359
_diffrn_reflns_limit_h_max 15
_diffrn_reflns_limit_h_min -21
_diffrn_reflns_limit_k_max 23
_diffrn_reflns_limit_k_min -23
_diffrn_reflns_limit_l_max 11
_diffrn_reflns_limit_l_min -11
_diffrn_reflns_number 14408
_diffrn_reflns_theta_full 28.50
_diffrn_reflns_theta_max 29.60
_diffrn_reflns_theta_min 2.75
_exptl_absorpt_coefficient_mu 0.256
_exptl_absorpt_correction_T_max 0.9502
_exptl_absorpt_correction_T_min 0.9386
_exptl_absorpt_correction_type numerical
_exptl_absorpt_process_details
;
Oxford Diffraction Poland (2008). CrysAlis Red, Version 171.32.6
;
_exptl_crystal_colour colourless
_exptl_crystal_density_diffrn 1.471
_exptl_crystal_density_meas 1.47
_exptl_crystal_density_method floatation
_exptl_crystal_description parallelepiped
_exptl_crystal_F_000 960
_exptl_crystal_size_max 0.26
_exptl_crystal_size_mid 0.24
_exptl_crystal_size_min 0.21
_refine_diff_density_max 0.243
_refine_diff_density_min -0.311
_refine_diff_density_rms 0.057
_refine_ls_extinction_method none
_refine_ls_goodness_of_fit_ref 1.001
_refine_ls_hydrogen_treatment mixed
_refine_ls_matrix_type full
_refine_ls_number_parameters 146
_refine_ls_number_reflns 2712
_refine_ls_number_restraints 0
_refine_ls_restrained_S_all 1.001
_refine_ls_R_factor_all 0.1557
_refine_ls_R_factor_gt 0.0478
_refine_ls_shift/su_max 0.000
_refine_ls_shift/su_mean 0.000
_refine_ls_structure_factor_coef Fsqd
_refine_ls_weighting_details 'calc w=1/[\s^2^(Fo^2^)+(0.0290P)^2^+0.0000P] where P=(Fo^2^+2Fc^2^)/3'
_refine_ls_weighting_scheme calc
_refine_ls_wR_factor_gt 0.0661
_refine_ls_wR_factor_ref 0.0827
_reflns_number_gt 1304
_reflns_number_total 2712
_reflns_threshold_expression I>2\s(I)
_cod_data_source_file cg400859e_si_002.cif
_cod_data_source_block 4B
_cod_original_sg_symbol_H-M 'C 2/c'
_cod_database_code 4508217

loop_
_symmetry_equiv_pos_as_xyz
'x, y, z'
'-x, y, -z+1/2'
'x+1/2, y+1/2, z'
'-x+1/2, y+1/2, -z+1/2'
'-x, -y, -z'
'x, -y, z-1/2'
'-x+1/2, -y+1/2, -z'
'x+1/2, -y+1/2, z-1/2'

loop_
_atom_site_label
_atom_site_type_symbol
_atom_site_fract_x
_atom_site_fract_y
_atom_site_fract_z
_atom_site_U_iso_or_equiv
_atom_site_adp_type
_atom_site_occupancy
_atom_site_symmetry_multiplicity
_atom_site_calc_flag
_atom_site_refinement_flags
P1 P 0.15473(4) 0.04626(3) 0.66995(7) 0.02858(17) Uani 1 1 d .
O1 O 0.23489(9) 0.01648(8) 0.83672(18) 0.0356(4) Uani 1 1 d .
H1O H 0.2137(14) -0.0127(13) 0.899(3) 0.053 Uiso 1 1 d .
O2 O 0.19111(10) 0.06795(8) 0.53551(17) 0.0432(4) Uani 1 1 d .
O3 O 0.07844(9) -0.01442(8) 0.61151(17) 0.0380(4) Uani 1 1 d .
H3O H 0.0000 0.0000 0.5000 0.057 Uiso 1 2 d S
C6 C 0.10873(13) 0.13120(11) 0.7282(3) 0.0321(5) Uani 1 1 d .
H6A H 0.0548 0.1477 0.6259 0.048 Uiso 1 1 calc R
H6B H 0.0879 0.1175 0.8199 0.048 Uiso 1 1 calc R
C1 C 0.21885(12) 0.21772(11) 0.9728(3) 0.0266(5) Uani 1 1 d .
C2 C 0.17388(12) 0.19890(11) 0.7921(3) 0.0255(5) Uani 1 1 d .
C3 C 0.18971(14) 0.24258(12) 0.6708(3) 0.0331(5) Uani 1 1 d .
H3 H 0.1598 0.2301 0.5517 0.040 Uiso 1 1 calc R
C4 C 0.25011(14) 0.30593(12) 0.7210(3) 0.0362(5) Uani 1 1 d .
H4 H 0.2600 0.3348 0.6353 0.043 Uiso 1 1 calc R
C5 C 0.29409(13) 0.32545(12) 0.8925(3) 0.0340(5) Uani 1 1 d .
H5 H 0.3337 0.3680 0.9234 0.041 Uiso 1 1 calc R
N1 N 0.0000 0.69621(19) 0.7500 0.0599(9) Uani 1 2 d S
H1N H 0.0000 0.748(2) 0.7500 0.072 Uiso 1 2 d S
C7 C 0.07172(17) 0.65777(16) 0.7454(3) 0.0583(7) Uani 1 1 d .
H7 H 0.1216 0.6854 0.7422 0.070 Uiso 1 1 calc R
C8 C 0.07428(15) 0.58009(14) 0.7452(3) 0.0479(6) Uani 1 1 d .
H8 H 0.1255 0.5547 0.7419 0.057 Uiso 1 1 calc R
C9 C 0.0000 0.53705(18) 0.7500 0.0362(8) Uani 1 2 d S
N2 N 0.0000 0.46016(16) 0.7500 0.0456(7) Uani 1 2 d S
C10 C 0.07921(17) 0.41577(14) 0.7542(3) 0.0642(8) Uani 1 1 d .
H10A H 0.0975 0.4342 0.6636 0.096 Uiso 1 1 calc R
H10B H 0.0627 0.3620 0.7343 0.096 Uiso 1 1 calc R
H10C H 0.1298 0.4218 0.8674 0.096 Uiso 1 1 calc R
O4 O 0.0000 0.14382(14) 0.2500 0.0529(8) Uani 1 2 d S
H1W H 0.0394(17) 0.1159(14) 0.269(4) 0.079 Uiso 1 1 d .

loop_
_atom_site_aniso_label
_atom_site_aniso_U_11
_atom_site_aniso_U_22
_atom_site_aniso_U_33
_atom_site_aniso_U_23
_atom_site_aniso_U_13
_atom_site_aniso_U_12
P1 0.0311(3) 0.0263(3) 0.0293(3) -0.0018(3) 0.0132(2) -0.0041(3)
O1 0.0269(8) 0.0407(10) 0.0369(9) 0.0068(7) 0.0105(7) -0.0023(7)
O2 0.0663(11) 0.0370(10) 0.0386(9) -0.0030(7) 0.0340(8) -0.0063(8)
O3 0.0318(8) 0.0263(8) 0.0450(9) -0.0011(7) 0.0044(7) -0.0062(7)
C6 0.0256(11) 0.0358(14) 0.0335(12) -0.0050(10) 0.0106(10) 0.0000(10)
C1 0.0324(12) 0.0181(11) 0.0366(12) -0.0017(10) 0.0213(10) 0.0012(9)
C2 0.0246(11) 0.0244(11) 0.0307(11) -0.0031(9) 0.0144(10) 0.0018(10)
C3 0.0379(13) 0.0346(13) 0.0260(11) -0.0042(10) 0.0120(11) 0.0026(11)
C4 0.0530(14) 0.0283(12) 0.0349(13) 0.0043(11) 0.0255(12) 0.0019(12)
C5 0.0411(13) 0.0224(12) 0.0448(14) -0.0002(10) 0.0240(12) -0.0039(10)
N1 0.059(2) 0.0389(19) 0.065(2) 0.000 0.0074(18) 0.000
C7 0.0467(17) 0.0521(18) 0.0681(18) 0.0024(16) 0.0149(15) -0.0162(15)
C8 0.0310(14) 0.0448(16) 0.0656(17) -0.0025(14) 0.0171(12) -0.0056(12)
C9 0.0277(17) 0.031(2) 0.0441(19) 0.000 0.0087(15) 0.000
N2 0.0338(16) 0.0355(18) 0.066(2) 0.000 0.0183(14) 0.000
C10 0.0571(18) 0.0474(17) 0.084(2) -0.0037(15) 0.0238(15) 0.0104(14)
O4 0.0532(19) 0.0334(16) 0.0731(18) 0.000 0.0266(17) 0.000

loop_
_atom_type_symbol
_atom_type_description
_atom_type_scat_dispersion_real
_atom_type_scat_dispersion_imag
_atom_type_scat_source
C C 0.0033 0.0016 'International Tables Vol C Tables 4.2.6.8 and 6.1.1.4'
H H 0.0000 0.0000 'International Tables Vol C Tables 4.2.6.8 and 6.1.1.4'
N N 0.0061 0.0033 'International Tables Vol C Tables 4.2.6.8 and 6.1.1.4'
O O 0.0106 0.0060 'International Tables Vol C Tables 4.2.6.8 and 6.1.1.4'
P P 0.1023 0.0942 'International Tables Vol C Tables 4.2.6.8 and 6.1.1.4'

loop_
_geom_angle_atom_site_label_1
_geom_angle_atom_site_label_2
_geom_angle_atom_site_label_3
_geom_angle
_geom_angle_site_symmetry_1
_geom_angle_site_symmetry_3
O2 P1 O3 115.44(8) . .
O2 P1 O1 109.22(8) . .
O3 P1 O1 108.34(8) . .
O2 P1 C6 108.46(9) . .
O3 P1 C6 107.16(8) . .
O1 P1 C6 107.98(9) . .
P1 O1 H1O 110.5(14) . .
P1 O3 H3O 122.0 . .
C2 C6 P1 115.95(13) . .
C2 C6 H6A 108.3 . .
P1 C6 H6A 108.3 . .
C2 C6 H6B 108.3 . .
P1 C6 H6B 108.3 . .
H6A C6 H6B 107.4 . .
C2 C1 C5 122.73(17) . 7_557
C2 C1 C1 120.0(2) . 7_557
C5 C1 C1 117.2(2) 7_557 7_557
C3 C2 C1 119.52(18) . .
C3 C2 C6 118.36(19) . .
C1 C2 C6 122.12(18) . .
C2 C3 C4 121.40(19) . .
C2 C3 H3 119.3 . .
C4 C3 H3 119.3 . .
C5 C4 C3 120.5(2) . .
C5 C4 H4 119.7 . .
C3 C4 H4 119.7 . .
C4 C5 C1 121.28(19) . 7_557
C4 C5 H5 119.4 . .
C1 C5 H5 119.4 7_557 .
C7 N1 C7 119.9(3) 2_556 .
C7 N1 H1N 120.03(16) 2_556 .
C7 N1 H1N 120.03(17) . .
N1 C7 C8 121.8(3) . .
N1 C7 H7 119.1 . .
C8 C7 H7 119.1 . .
C7 C8 C9 120.2(2) . .
C7 C8 H8 119.9 . .
C9 C8 H8 119.9 . .
N2 C9 C8 122.00(15) . .
N2 C9 C8 122.00(15) . 2_556
C8 C9 C8 116.0(3) . 2_556
C9 N2 C10 121.78(14) . 2_556
C9 N2 C10 121.78(14) . .
C10 N2 C10 116.4(3) 2_556 .
N2 C10 H10A 109.5 . .
N2 C10 H10B 109.5 . .
H10A C10 H10B 109.5 . .
N2 C10 H10C 109.5 . .
H10A C10 H10C 109.5 . .
H10B C10 H10C 109.5 . .

loop_
_geom_bond_atom_site_label_1
_geom_bond_atom_site_label_2
_geom_bond_distance
_geom_bond_site_symmetry_2
P1 O2 1.4911(14) .
P1 O3 1.5194(14) .
P1 O1 1.5360(14) .
P1 C6 1.7859(19) .
O1 H1O 0.88(2) .
O3 H3O 1.2300 .
C6 C2 1.504(3) .
C6 H6A 0.9700 .
C6 H6B 0.9700 .
C1 C2 1.410(2) .
C1 C5 1.423(3) 7_557
C1 C1 1.433(4) 7_557
C2 C3 1.357(3) .
C3 C4 1.398(3) .
C3 H3 0.9300 .
C4 C5 1.347(3) .
C4 H4 0.9300 .
C5 C1 1.423(3) 7_557
C5 H5 0.9300 .
N1 C7 1.325(3) 2_556
N1 C7 1.325(3) .
N1 H1N 0.90(3) .
C7 C8 1.341(3) .
C7 H7 0.9300 .
C8 C9 1.401(3) .
C8 H8 0.9300 .
C9 N2 1.326(4) .
C9 C8 1.401(3) 2_556
N2 C10 1.454(3) 2_556
N2 C10 1.454(3) .
C10 H10A 0.9600 .
C10 H10B 0.9600 .
C10 H10C 0.9600 .
O4 H1W 0.75(2) .

loop_
_geom_hbond_atom_site_label_D
_geom_hbond_atom_site_label_H
_geom_hbond_atom_site_label_A
_geom_hbond_distance_DH
_geom_hbond_distance_HA
_geom_hbond_distance_DA
_geom_hbond_angle_DHA
_geom_hbond_site_symmetry_A
O1 H1O O2 0.88(2) 1.62(2) 2.4946(18) 171(2) 6_556
O3 H3O O3 1.23 1.23 2.468(3) 180.00(1) 5_556
N1 H1N O4 0.90(3) 1.86(3) 2.760(4) 180.00(1) 5_566
O4 H1W O3 0.75(2) 2.41(3) 2.996(2) 136(3) 6
O4 H1W O2 0.75(2) 2.65(3) 3.2614(17) 140(3) .
